data_7117473
loop_
_publ_author_name
'Franziska Volcker'
'Felix M. Muck'
'Konstantinos D. Vogiatzis'
'Karin Fink'
'Peter W. Roesky'

_publ_section_title
;
 Bi- and trimetallic rare-earth-palladium complexes ligated by
 phosphinoamides
;
_journal_name_full Chem.Commun.
_journal_page_first 11761
_journal_paper_doi 10.1039/C5cc03944d
_journal_volume 51
_journal_year 2015
_chemical_formula_moiety 'C88 H93 Cl Li N4 O4 P4 Pd Y, 2(C4 H8 O)'
_chemical_formula_sum 'C96 H109 Cl Li N4 O6 P4 Pd Y'
_chemical_formula_weight 1776.45
_chemical_name_systematic
;
 ?
;
_space_group_crystal_system triclinic
_space_group_IT_number 2
_space_group_name_Hall '-P 1'
_space_group_name_H-M_alt 'P -1'
_symmetry_space_group_name_Hall '-P 1'
_symmetry_space_group_name_H-M 'P -1'
_atom_sites_solution_hydrogens mixed
_audit_creation_date 2015-03-11
_audit_creation_method
;
Olex2 1.2
(compiled 2015.01.26 svn.r3150 for OlexSys, GUI svn.r4998)
;
_audit_update_record
;
2015-05-12 deposited with the CCDC.
2015-06-08 downloaded from the CCDC.
;
_cell_angle_alpha 99.348(6)
_cell_angle_beta 98.546(6)
_cell_angle_gamma 99.455(5)
_cell_formula_units_Z 2
_cell_length_a 13.4049(9)
_cell_length_b 15.2317(9)
_cell_length_c 22.790(2)
_cell_measurement_reflns_used 18069
_cell_measurement_temperature 200(2)
_cell_measurement_theta_max 28.58
_cell_measurement_theta_min 1.51
_cell_volume 4455.0(6)
_computing_cell_refinement 'STOE X-AREA, PLATON (A.L.Spek, 2005)'
_computing_data_collection 'STOE X-AREA'
_computing_data_reduction 'STOE X-RED, PLATON (A.L.Spek, 2005)'
_computing_molecular_graphics 'Diamond 2/3, Olex2 (Dolomanov et al., 2009)'
_computing_publication_material 'MS Word, Olex2 (Dolomanov et al., 2009)'
_computing_structure_refinement 'SHELXL-2014/7 (Sheldrick, 2014)'
_computing_structure_solution 'SHELXS-2014/7 (Sheldrick, 2014)'
_diffrn_ambient_temperature 200
_diffrn_detector 'image plate (34cm diameter)'
_diffrn_detector_area_resol_mean 6.67
_diffrn_detector_type 'STOE image plate'
_diffrn_measured_fraction_theta_full 0.983
_diffrn_measured_fraction_theta_max 0.994
_diffrn_measurement_device 'two-circle goniometer'
_diffrn_measurement_device_type 'STOE IPDS 2'
_diffrn_measurement_method '\w scans'
_diffrn_radiation_collimation '0.5mm monocapillary'
_diffrn_radiation_monochromator 'plane graphite'
_diffrn_radiation_type MoK\a
_diffrn_radiation_wavelength 0.71073
_diffrn_reflns_av_R_equivalents 0.0719
_diffrn_reflns_av_unetI/netI 0.1155
_diffrn_reflns_laue_measured_fraction_full 0.983
_diffrn_reflns_laue_measured_fraction_max 0.994
_diffrn_reflns_limit_h_max 16
_diffrn_reflns_limit_h_min -16
_diffrn_reflns_limit_k_max 18
_diffrn_reflns_limit_k_min -18
_diffrn_reflns_limit_l_max 26
_diffrn_reflns_limit_l_min -27
_diffrn_reflns_number 38213
_diffrn_reflns_point_group_measured_fraction_full 0.983
_diffrn_reflns_point_group_measured_fraction_max 0.994
_diffrn_reflns_theta_full 25.242
_diffrn_reflns_theta_max 25.148
_diffrn_reflns_theta_min 1.506
_diffrn_source 'sealed tube, 12x0.4mm long-fine focus'
_exptl_absorpt_coefficient_mu 1.007
_exptl_absorpt_correction_T_max 0.9173
_exptl_absorpt_correction_T_min 0.8527
_exptl_absorpt_correction_type integration
_exptl_absorpt_process_details 'STOE X-RED & X-SHAPE'
_exptl_crystal_colour orange
_exptl_crystal_colour_primary orange
_exptl_crystal_density_diffrn 1.324
_exptl_crystal_description prism
_exptl_crystal_F_000 1852
_exptl_crystal_size_max 0.172
_exptl_crystal_size_mid 0.124
_exptl_crystal_size_min 0.089
_refine_diff_density_max 0.955
_refine_diff_density_min -0.383
_refine_diff_density_rms 0.073
_refine_ls_extinction_coef .
_refine_ls_extinction_method none
_refine_ls_goodness_of_fit_ref 0.892
_refine_ls_hydrogen_treatment constr
_refine_ls_matrix_type full
_refine_ls_number_parameters 1067
_refine_ls_number_reflns 15855
_refine_ls_number_restraints 110
_refine_ls_restrained_S_all 0.892
_refine_ls_R_factor_all 0.1024
_refine_ls_R_factor_gt 0.0536
_refine_ls_shift/su_max 0.001
_refine_ls_shift/su_mean 0.000
_refine_ls_structure_factor_coef Fsqd
_refine_ls_weighting_details
;
 w=1/[\s^2^(Fo^2^)+(0.0448P)^2^]
 where P=(Fo^2^+2Fc^2^)/3
;
_refine_ls_weighting_scheme calc
_refine_ls_wR_factor_gt 0.0996
_refine_ls_wR_factor_ref 0.1122
_reflns_Friedel_coverage 0.000
_reflns_friedel_fraction_full .
_reflns_friedel_fraction_max .
_reflns_number_gt 9720
_reflns_number_total 15855
_reflns_threshold_expression 'I > 2\s(I)'
_cod_data_source_file c5cc03944d2.cif
_cod_data_source_block 1a
_cod_database_code 7117473
_shelxl_version_number 2013-2
_shelx_space_group_comment
;
The symmetry employed for this shelxl refinement is uniquely defined
by the following loop, which should always be used as a source of
symmetry information in preference to the above space-group names.
They are only intended as comments.
;
_olex2_refinement_description
;
1. Fixed Uiso
 At 1.2 times of:
  All C(H) groups, All C(H,H) groups, All C(H,H,H,H) groups, All N(H) groups
2. Rigid bond restraints
 C79, C80B, C77B, C78B
 with sigma for 1-2 distances of 0.01 and sigma for 1-3 distances of 0.01
3. Uiso/Uaniso restraints and constraints
C79 \\sim C80B \\sim C77B \\sim C78B: within 1.7A with sigma of 0.04 and sigma
for terminal atoms of 0.08
Uanis(C81B) \\sim Ueq, Uanis(C84B) \\sim Ueq: with sigma of 0.001 and sigma for
terminal atoms of 0.002
Uanis(C88B) \\sim Ueq: with sigma of 0.01 and sigma for terminal atoms of 0.02
Uanis(C78A) \\sim Ueq, Uanis(C77A) \\sim Ueq: with sigma of 0.001 and sigma for
terminal atoms of 0.002
Uanis(C80B) \\sim Ueq: with sigma of 0.01 and sigma for terminal atoms of 0.02
Uanis(O3B) \\sim Ueq: with sigma of 0.001 and sigma for terminal atoms of 0.002
Uanis(C86A) \\sim Ueq: with sigma of 0.01 and sigma for terminal atoms of 0.02
Uanis(C88A) \\sim Ueq: with sigma of 0.01 and sigma for terminal atoms of 0.02
Uanis(C85A) \\sim Ueq: with sigma of 0.01 and sigma for terminal atoms of 0.02
Uanis(C86B) \\sim Ueq: with sigma of 0.001 and sigma for terminal atoms of 0.002
Uanis(C82) \\sim Ueq: with sigma of 0.001 and sigma for terminal atoms of 0.002
Uanis(C87A) \\sim Ueq: with sigma of 0.01 and sigma for terminal atoms of 0.02
4. Same fragment restrains
{O6, C1J, C1I, C1H, C1K} sigma for 1-2: 0.02, 1-3: 0.02
as
{O5, C89, C90, C91, C92}
5. Others
 Fixed Sof: H79C(0.5) H79D(0.5) H79A(0.5) H79B(0.5) H83A(0.5) H83B(0.5)
 H83C(0.5) H83D(0.5) O3A(0.5) C77A(0.5) H77A(0.5) H77B(0.5) C78A(0.5) H78A(0.5)
 H78B(0.5) C80B(0.5) H80A(0.5) H80B(0.5) C81A(0.5) H81A(0.5) H81B(0.5)
 H82A(0.5) H82B(0.5) H82C(0.5) H82D(0.5) C84A(0.5) H84A(0.5) H84B(0.5)
 C85A(0.5) H85A(0.5) H85B(0.5) C86A(0.5) H86A(0.5) H86B(0.5) C87A(0.5)
 H87A(0.5) H87B(0.5) C88A(0.5) H88A(0.5) H88B(0.5) O3B(0.5) C77B(0.5) H77C(0.5)
 H77D(0.5) C78B(0.5) H78C(0.5) H78D(0.5) C80A(0.5) H80C(0.5) H80D(0.5)
 C81B(0.5) H81C(0.5) H81D(0.5) C84B(0.5) H84C(0.5) H84D(0.5) C85B(0.5)
 H85C(0.5) H85D(0.5) C86B(0.5) H86C(0.5) H86D(0.5) C87B(0.5) H87C(0.5)
 H87D(0.5) C88B(0.5) H88C(0.5) H88D(0.5)
6.a Riding coordinates:
 N4(H4)
6.b Secondary CH2 refined with riding coordinates:
 C73(H73A,H73B), C74(H74A,H74B), C75(H75A,H75B), C76(H76A,H76B), C79(H79C,
 H79D), C79(H79A,H79B), C83(H83A,H83B), C83(H83C,H83D), C77A(H77A,H77B),
 C78A(H78A,H78B), C80B(H80A,H80B), C81A(H81A,H81B), C82(H82A,H82B), C82(H82C,
 H82D), C84A(H84A,H84B), C85A(H85A,H85B), C86A(H86A,H86B), C87A(H87A,H87B),
 C88A(H88A,H88B), C77B(H77C,H77D), C78B(H78C,H78D), C80A(H80C,H80D), C81B(H81C,
 H81D), C84B(H84C,H84D), C85B(H85C,H85D), C86B(H86C,H86D), C87B(H87C,H87D),
 C88B(H88C,H88D), C89(H89A,H89B), C90(H90A,H90B), C91(H91A,H91B), C92(H92A,
 H92B), C1J(H1JA,H1JB), C1I(H1IA,H1IB), C1H(H1HA,H1HB), C1K(H1KA,H1KB)
6.c Aromatic/amide H refined with riding coordinates:
 C2(H2), C3(H3), C4(H4A), C5(H5), C6(H6), C8(H8), C9(H9), C10(H10), C11(H11),
 C12(H12), C14(H14), C15(H15), C16(H16), C17(H17), C18(H18), C20(H20), C21(H21),
  C22(H22), C23(H23), C24(H24), C26(H26), C27(H27), C28(H28), C29(H29),
 C30(H30), C32(H32), C33(H33), C34(H34), C35(H35), C36(H36), C38(H38), C39(H39),
  C40(H40), C41(H41), C42(H42), C44(H44), C45(H45), C46(H46), C47(H47),
 C48(H48), C50(H50), C51(H51), C52(H52), C53(H53), C54(H54), C56(H56), C57(H57),
  C58(H58), C59(H59), C60(H60), C62A(H62A), C63A(H63A), C64B(H64B), C65A(H65A),
 C66A(H66A), C68(H68), C69(H69), C70(H70), C71(H71), C72(H72)
;
_olex2_computing_structure_refinement_long 'ShelXL (Sheldrick, 2008)'
_olex2_submission_special_instructions 'No special instructions were received'

loop_
_space_group_symop_operation_xyz
'x, y, z'
'-x, -y, -z'

loop_
_atom_site_label
_atom_site_type_symbol
_atom_site_fract_x
_atom_site_fract_y
_atom_site_fract_z
_atom_site_U_iso_or_equiv
_atom_site_adp_type
_atom_site_occupancy
_atom_site_site_symmetry_order
_atom_site_calc_flag
_atom_site_refinement_flags_posn
_atom_site_refinement_flags_adp
_atom_site_refinement_flags_occupancy
_atom_site_disorder_assembly
_atom_site_disorder_group
Pd1 Pd -0.12712(3) 0.19164(2) -0.26923(2) 0.02651(10) Uani 1 1 d . . . . .
Y1 Y -0.18987(4) 0.01042(3) -0.23711(2) 0.03665(13) Uani 1 1 d . . . . .
Cl1 Cl -0.30356(13) -0.12608(10) -0.20361(7) 0.0656(4) Uani 1 1 d . . . . .
P1 P -0.00326(10) 0.17285(9) -0.18892(6) 0.0374(3) Uani 1 1 d . . . . .
P2 P -0.16504(10) 0.07954(9) -0.35834(6) 0.0374(3) Uani 1 1 d . . . . .
P3 P -0.28503(10) 0.18580(9) -0.23156(6) 0.0393(3) Uani 1 1 d . . . . .
P4 P -0.08785(11) 0.32929(9) -0.30336(6) 0.0415(3) Uani 1 1 d . . . . .
O1 O -0.0927(3) -0.1103(2) -0.26529(18) 0.0556(10) Uani 1 1 d . . . . .
O2 O -0.4511(6) -0.3527(5) -0.2495(4) 0.141(3) Uani 1 1 d . . . . .
O4 O -0.5657(5) -0.1956(4) -0.2029(4) 0.111(2) Uani 1 1 d . . . . .
N1 N -0.0385(3) 0.0716(3) -0.17171(17) 0.0400(10) Uani 1 1 d . . . . .
N2 N -0.2362(3) -0.0112(3) -0.34288(17) 0.0396(10) Uani 1 1 d . . . . .
N3 N -0.2928(3) 0.1004(3) -0.19376(19) 0.0444(10) Uani 1 1 d . . . . .
N4 N -0.1903(3) 0.3357(3) -0.3549(2) 0.0474(11) Uani 1 1 d . . . . .
H4 H -0.1985 0.2880 -0.3825 0.057 Uiso 1 1 d R . . . .
C1 C 0.0142(4) 0.0302(4) -0.1280(2) 0.0438(12) Uani 1 1 d . . . . .
C2 C -0.0419(5) -0.0369(4) -0.1051(3) 0.0557(15) Uani 1 1 d . . . . .
H2 H -0.1146 -0.0505 -0.1168 0.067 Uiso 1 1 calc R . . . .
C3 C 0.0046(5) -0.0846(4) -0.0656(3) 0.0670(17) Uani 1 1 d . . . . .
H3 H -0.0365 -0.1300 -0.0508 0.080 Uiso 1 1 calc R . . . .
C4 C 0.1091(6) -0.0669(5) -0.0478(3) 0.0691(18) Uani 1 1 d . . . . .
H4A H 0.1414 -0.1000 -0.0211 0.083 Uiso 1 1 calc R . . . .
C5 C 0.1651(5) -0.0007(5) -0.0693(3) 0.077(2) Uani 1 1 d . . . . .
H5 H 0.2377 0.0127 -0.0572 0.092 Uiso 1 1 calc R . . . .
C6 C 0.1193(5) 0.0480(4) -0.1086(3) 0.0656(17) Uani 1 1 d . . . . .
H6 H 0.1610 0.0944 -0.1222 0.079 Uiso 1 1 calc R . . . .
C7 C 0.0170(4) 0.2565(3) -0.1176(2) 0.0396(12) Uani 1 1 d . . . . .
C8 C -0.0057(4) 0.2310(4) -0.0643(2) 0.0523(14) Uani 1 1 d . . . . .
H8 H -0.0289 0.1688 -0.0636 0.063 Uiso 1 1 calc R . . . .
C9 C 0.0053(5) 0.2964(5) -0.0118(3) 0.0665(18) Uani 1 1 d . . . . .
H9 H -0.0096 0.2783 0.0245 0.080 Uiso 1 1 calc R . . . .
C10 C 0.0373(5) 0.3856(4) -0.0123(3) 0.0634(17) Uani 1 1 d . . . . .
H10 H 0.0456 0.4296 0.0237 0.076 Uiso 1 1 calc R . . . .
C11 C 0.0577(4) 0.4124(4) -0.0653(3) 0.0573(16) Uani 1 1 d . . . . .
H11 H 0.0796 0.4748 -0.0659 0.069 Uiso 1 1 calc R . . . .
C12 C 0.0458(4) 0.3474(4) -0.1174(2) 0.0493(14) Uani 1 1 d . . . . .
H12 H 0.0579 0.3662 -0.1539 0.059 Uiso 1 1 calc R . . . .
C13 C 0.1293(4) 0.1834(4) -0.2043(2) 0.0418(12) Uani 1 1 d . . . . .
C14 C 0.2152(4) 0.2430(4) -0.1699(3) 0.0547(15) Uani 1 1 d . . . . .
H14 H 0.2083 0.2826 -0.1346 0.066 Uiso 1 1 calc R . . . .
C15 C 0.3119(4) 0.2456(5) -0.1866(3) 0.0659(18) Uani 1 1 d . . . . .
H15 H 0.3700 0.2870 -0.1626 0.079 Uiso 1 1 calc R . . . .
C16 C 0.3230(5) 0.1883(5) -0.2376(3) 0.0660(18) Uani 1 1 d . . . . .
H16 H 0.3884 0.1908 -0.2493 0.079 Uiso 1 1 calc R . . . .
C17 C 0.2391(5) 0.1278(5) -0.2713(3) 0.0631(17) Uani 1 1 d . . . . .
H17 H 0.2466 0.0869 -0.3059 0.076 Uiso 1 1 calc R . . . .
C18 C 0.1432(4) 0.1260(4) -0.2551(2) 0.0498(14) Uani 1 1 d . . . . .
H18 H 0.0856 0.0845 -0.2793 0.060 Uiso 1 1 calc R . . . .
C19 C -0.2906(4) -0.0895(3) -0.3849(2) 0.0423(12) Uani 1 1 d . . . . .
C20 C -0.3657(4) -0.1484(4) -0.3676(3) 0.0547(15) Uani 1 1 d . . . . .
H20 H -0.3819 -0.1335 -0.3285 0.066 Uiso 1 1 calc R . . . .
C21 C -0.4181(5) -0.2283(4) -0.4053(3) 0.0646(17) Uani 1 1 d . . . . .
H21 H -0.4679 -0.2680 -0.3915 0.077 Uiso 1 1 calc R . . . .
C22 C -0.3981(5) -0.2505(4) -0.4635(3) 0.0625(17) Uani 1 1 d . . . . .
H22 H -0.4338 -0.3053 -0.4896 0.075 Uiso 1 1 calc R . . . .
C23 C -0.3263(5) -0.1925(4) -0.4823(3) 0.0637(17) Uani 1 1 d . . . . .
H23 H -0.3123 -0.2074 -0.5220 0.076 Uiso 1 1 calc R . . . .
C24 C -0.2733(4) -0.1121(4) -0.4449(2) 0.0498(14) Uani 1 1 d . . . . .
H24 H -0.2251 -0.0720 -0.4596 0.060 Uiso 1 1 calc R . . . .
C25 C -0.2390(4) 0.1081(3) -0.4262(2) 0.0386(12) Uani 1 1 d . . . . .
C26 C -0.3452(4) 0.0866(4) -0.4363(2) 0.0483(13) Uani 1 1 d . . . . .
H26 H -0.3787 0.0567 -0.4091 0.058 Uiso 1 1 calc R . . . .
C27 C -0.4041(5) 0.1083(4) -0.4861(3) 0.0549(15) Uani 1 1 d . . . . .
H27 H -0.4770 0.0927 -0.4926 0.066 Uiso 1 1 calc R . . . .
C28 C -0.3566(5) 0.1519(4) -0.5252(3) 0.0587(16) Uani 1 1 d . . . . .
H28 H -0.3965 0.1662 -0.5592 0.070 Uiso 1 1 calc R . . . .
C29 C -0.2514(5) 0.1750(4) -0.5156(3) 0.0569(15) Uani 1 1 d . . . . .
H29 H -0.2186 0.2062 -0.5426 0.068 Uiso 1 1 calc R . . . .
C30 C -0.1927(5) 0.1530(4) -0.4666(2) 0.0504(14) Uani 1 1 d . . . . .
H30 H -0.1199 0.1687 -0.4605 0.061 Uiso 1 1 calc R . . . .
C31 C -0.0537(4) 0.0464(3) -0.3890(2) 0.0388(12) Uani 1 1 d . . . . .
C32 C -0.0357(4) -0.0419(4) -0.3950(2) 0.0487(13) Uani 1 1 d . . . . .
H32 H -0.0838 -0.0879 -0.3851 0.058 Uiso 1 1 calc R . . . .
C33 C 0.0511(5) -0.0633(4) -0.4149(3) 0.0584(16) Uani 1 1 d . . . . .
H33 H 0.0619 -0.1240 -0.4189 0.070 Uiso 1 1 calc R . . . .
C34 C 0.1217(5) 0.0013(4) -0.4292(3) 0.0605(17) Uani 1 1 d . . . . .
H34 H 0.1805 -0.0144 -0.4437 0.073 Uiso 1 1 calc R . . . .
C35 C 0.1070(4) 0.0901(4) -0.4222(3) 0.0555(15) Uani 1 1 d . . . . .
H35 H 0.1557 0.1355 -0.4322 0.067 Uiso 1 1 calc R . . . .
C36 C 0.0217(4) 0.1126(4) -0.4009(2) 0.0483(14) Uani 1 1 d . . . . .
H36 H 0.0142 0.1742 -0.3941 0.058 Uiso 1 1 calc R . . . .
C37 C -0.3544(4) 0.0945(4) -0.1486(2) 0.0417(12) Uani 1 1 d . . . . .
C38 C -0.3163(5) 0.0632(4) -0.0970(3) 0.0550(15) Uani 1 1 d . . . . .
H38 H -0.2512 0.0457 -0.0938 0.066 Uiso 1 1 calc R . . . .
C39 C -0.3716(5) 0.0572(5) -0.0501(3) 0.0643(17) Uani 1 1 d . . . . .
H39 H -0.3442 0.0357 -0.0155 0.077 Uiso 1 1 calc R . . . .
C40 C -0.4665(5) 0.0827(5) -0.0540(3) 0.0690(18) Uani 1 1 d . . . . .
H40 H -0.5050 0.0779 -0.0225 0.083 Uiso 1 1 calc R . . . .
C41 C -0.5040(5) 0.1148(4) -0.1039(3) 0.0635(17) Uani 1 1 d . . . . .
H41 H -0.5682 0.1339 -0.1065 0.076 Uiso 1 1 calc R . . . .
C42 C -0.4496(4) 0.1195(4) -0.1503(3) 0.0540(15) Uani 1 1 d . . . . .
H42 H -0.4783 0.1408 -0.1848 0.065 Uiso 1 1 calc R . . . .
C43 C -0.4032(4) 0.1631(4) -0.2887(2) 0.0425(12) Uani 1 1 d . . . . .
C44 C -0.4657(4) 0.0769(4) -0.3024(2) 0.0484(14) Uani 1 1 d . . . . .
H44 H -0.4498 0.0320 -0.2801 0.058 Uiso 1 1 calc R . . . .
C45 C -0.5513(4) 0.0565(5) -0.3486(3) 0.0596(16) Uani 1 1 d . . . . .
H45 H -0.5932 -0.0024 -0.3578 0.072 Uiso 1 1 calc R . . . .
C46 C -0.5757(5) 0.1220(5) -0.3814(3) 0.0636(17) Uani 1 1 d . . . . .
H46 H -0.6346 0.1080 -0.4126 0.076 Uiso 1 1 calc R . . . .
C47 C -0.5147(4) 0.2065(5) -0.3686(3) 0.0603(16) Uani 1 1 d . . . . .
H47 H -0.5319 0.2515 -0.3906 0.072 Uiso 1 1 calc R . . . .
C48 C -0.4282(4) 0.2266(4) -0.3238(2) 0.0481(13) Uani 1 1 d . . . . .
H48 H -0.3848 0.2847 -0.3167 0.058 Uiso 1 1 calc R . . . .
C49 C -0.3049(4) 0.2835(4) -0.1775(2) 0.0472(13) Uani 1 1 d . . . . .
C50 C -0.3853(5) 0.3301(4) -0.1842(3) 0.0563(15) Uani 1 1 d . . . . .
H50 H -0.4370 0.3123 -0.2195 0.068 Uiso 1 1 calc R . . . .
C51 C -0.3910(6) 0.4020(5) -0.1401(3) 0.079(2) Uani 1 1 d . . . . .
H51 H -0.4470 0.4327 -0.1453 0.094 Uiso 1 1 calc R . . . .
C52 C -0.3176(6) 0.4296(5) -0.0894(3) 0.086(2) Uani 1 1 d . . . . .
H52 H -0.3217 0.4798 -0.0597 0.104 Uiso 1 1 calc R . . . .
C53 C -0.2383(6) 0.3846(5) -0.0813(3) 0.087(2) Uani 1 1 d . . . . .
H53 H -0.1875 0.4034 -0.0456 0.105 Uiso 1 1 calc R . . . .
C54 C -0.2307(5) 0.3120(4) -0.1245(3) 0.0651(17) Uani 1 1 d . . . . .
H54 H -0.1749 0.2813 -0.1182 0.078 Uiso 1 1 calc R . . . .
C55 C -0.2201(4) 0.4032(4) -0.3858(2) 0.0452(13) Uani 1 1 d . . . . .
C56 C -0.3124(5) 0.3829(4) -0.4254(3) 0.0596(16) Uani 1 1 d . . . . .
H56 H -0.3528 0.3235 -0.4325 0.072 Uiso 1 1 calc R . . . .
C57 C -0.3473(6) 0.4470(5) -0.4550(4) 0.083(2) Uani 1 1 d . . . . .
H57 H -0.4115 0.4315 -0.4819 0.100 Uiso 1 1 calc R . . . .
C58 C -0.2905(6) 0.5326(5) -0.4460(4) 0.085(2) Uani 1 1 d . . . . .
H58 H -0.3151 0.5767 -0.4663 0.102 Uiso 1 1 calc R . . . .
C59 C -0.1977(6) 0.5545(4) -0.4073(3) 0.075(2) Uani 1 1 d . . . . .
H59 H -0.1575 0.6138 -0.4012 0.090 Uiso 1 1 calc R . . . .
C60 C -0.1618(5) 0.4898(4) -0.3767(3) 0.0607(16) Uani 1 1 d . . . . .
H60 H -0.0976 0.5053 -0.3497 0.073 Uiso 1 1 calc R . . . .
C61A C -0.0666(5) 0.4386(4) -0.2502(2) 0.0512(14) Uani 1 1 d . . . . .
C62A C -0.1460(6) 0.4567(4) -0.2213(3) 0.074(2) Uani 1 1 d . . . . .
H62A H -0.2099 0.4152 -0.2308 0.089 Uiso 1 1 calc R . . . .
C63A C -0.1337(8) 0.5350(6) -0.1782(4) 0.098(3) Uani 1 1 d . . . . .
H63A H -0.1896 0.5474 -0.1592 0.118 Uiso 1 1 calc R . . . .
C64B C -0.0412(10) 0.5949(6) -0.1628(3) 0.105(3) Uani 1 1 d . . . . .
H64B H -0.0326 0.6477 -0.1325 0.126 Uiso 1 1 calc R . . . .
C65A C 0.0377(8) 0.5782(5) -0.1914(4) 0.092(3) Uani 1 1 d . . . . .
H65A H 0.1013 0.6201 -0.1816 0.110 Uiso 1 1 calc R . . . .
C66A C 0.0257(6) 0.4994(4) -0.2351(3) 0.0702(19) Uani 1 1 d . . . . .
H66A H 0.0815 0.4878 -0.2545 0.084 Uiso 1 1 calc R . . . .
C67 C 0.0221(4) 0.3450(3) -0.3421(2) 0.0456(13) Uani 1 1 d . . . . .
C68 C 0.0136(5) 0.3537(4) -0.4030(3) 0.0545(15) Uani 1 1 d . . . . .
H68 H -0.0505 0.3588 -0.4250 0.065 Uiso 1 1 calc R . . . .
C69 C 0.0990(6) 0.3548(4) -0.4311(3) 0.073(2) Uani 1 1 d . . . . .
H69 H 0.0918 0.3597 -0.4725 0.087 Uiso 1 1 calc R . . . .
C70 C 0.1934(6) 0.3490(5) -0.4005(4) 0.076(2) Uani 1 1 d . . . . .
H70 H 0.2514 0.3517 -0.4201 0.091 Uiso 1 1 calc R . . . .
C71 C 0.2028(5) 0.3392(5) -0.3414(4) 0.077(2) Uani 1 1 d . . . . .
H71 H 0.2674 0.3340 -0.3202 0.092 Uiso 1 1 calc R . . . .
C72 C 0.1184(4) 0.3369(4) -0.3121(3) 0.0592(16) Uani 1 1 d . . . . .
H72 H 0.1263 0.3298 -0.2711 0.071 Uiso 1 1 calc R . . . .
C73 C -0.1413(5) -0.2028(4) -0.2921(3) 0.0704(19) Uani 1 1 d . . . . .
H73A H -0.1318 -0.2176 -0.3345 0.084 Uiso 1 1 calc R . . . .
H73B H -0.2159 -0.2127 -0.2911 0.084 Uiso 1 1 calc R . . . .
C74 C -0.0906(7) -0.2585(5) -0.2552(4) 0.100(3) Uani 1 1 d . . . . .
H74A H -0.0889 -0.3180 -0.2798 0.119 Uiso 1 1 calc R . . . .
H74B H -0.1259 -0.2684 -0.2210 0.119 Uiso 1 1 calc R . . . .
C75 C 0.0190(6) -0.2018(5) -0.2324(4) 0.088(2) Uani 1 1 d . . . . .
H75A H 0.0370 -0.1926 -0.1879 0.105 Uiso 1 1 calc R . . . .
H75B H 0.0701 -0.2324 -0.2504 0.105 Uiso 1 1 calc R . . . .
C76 C 0.0161(5) -0.1126(4) -0.2526(3) 0.0593(16) Uani 1 1 d . . . . .
H76A H 0.0533 -0.0612 -0.2202 0.071 Uiso 1 1 calc R . . . .
H76B H 0.0472 -0.1102 -0.2892 0.071 Uiso 1 1 calc R . . . .
C79 C -0.4082(10) -0.4771(9) -0.2968(7) 0.167(5) Uani 1 1 d . U . . .
H79C H -0.3645 -0.5039 -0.2684 0.201 Uiso 0.5 1 calc R . P A 2
H79D H -0.3987 -0.5012 -0.3383 0.201 Uiso 0.5 1 calc R . P A 2
H79A H -0.3653 -0.4829 -0.3285 0.201 Uiso 0.5 1 calc R . P A 1
H79B H -0.4037 -0.5275 -0.2746 0.201 Uiso 0.5 1 calc R . P A 1
C83 C -0.3059(17) -0.2243(11) -0.0124(9) 0.301(14) Uani 1 1 d . . . . .
H83A H -0.2372 -0.1857 -0.0084 0.362 Uiso 0.5 1 calc R . P B 1
H83B H -0.3277 -0.2155 0.0275 0.362 Uiso 0.5 1 calc R . P B 1
H83C H -0.2386 -0.1912 0.0116 0.362 Uiso 0.5 1 calc R . P B 2
H83D H -0.3585 -0.2198 0.0136 0.362 Uiso 0.5 1 calc R . P B 2
Li1 Li -0.4340(12) -0.2374(10) -0.1936(8) 0.109(5) Uani 1 1 d . . . . .
O3A O -0.3895(12) -0.2622(9) -0.1140(6) 0.063(3) Uani 0.5 1 d . . P C 1
C77A C -0.5410(19) -0.4094(18) -0.2853(11) 0.124(8) Uani 0.5 1 d . U P D 1
H77A H -0.5794 -0.3742 -0.3104 0.149 Uiso 0.5 1 calc R . P D 1
H77B H -0.5863 -0.4349 -0.2591 0.149 Uiso 0.5 1 calc R . P D 1
C78A C -0.510(2) -0.480(2) -0.3229(12) 0.140(9) Uani 0.5 1 d . U P D 1
H78A H -0.5536 -0.5397 -0.3231 0.168 Uiso 0.5 1 calc R . P D 1
H78B H -0.5152 -0.4699 -0.3649 0.168 Uiso 0.5 1 calc R . P D 1
C80B C -0.371(3) -0.387(3) -0.2538(16) 0.174(11) Uani 0.5 1 d . U P D 1
H80A H -0.3382 -0.3951 -0.2137 0.208 Uiso 0.5 1 calc R . P D 1
H80B H -0.3204 -0.3464 -0.2700 0.208 Uiso 0.5 1 calc R . P D 1
C81A C -0.289(2) -0.2946(18) -0.0931(14) 0.171(13) Uani 0.5 1 d . . P C 1
H81A H -0.2844 -0.3523 -0.1189 0.205 Uiso 0.5 1 calc R . P C 1
H81B H -0.2273 -0.2483 -0.0925 0.205 Uiso 0.5 1 calc R . P C 1
C82 C -0.3017(16) -0.3073(15) -0.0295(9) 0.245(8) Uani 1 1 d . U . . .
H82A H -0.3659 -0.3494 -0.0287 0.294 Uiso 0.5 1 calc R . P C 1
H82B H -0.2417 -0.3254 -0.0071 0.294 Uiso 0.5 1 calc R . P C 1
H82C H -0.3404 -0.3456 -0.0061 0.294 Uiso 0.5 1 calc R . P C 2
H82D H -0.2294 -0.3156 -0.0232 0.294 Uiso 0.5 1 calc R . P C 2
C84A C -0.3915(19) -0.1952(13) -0.0646(8) 0.092(6) Uani 0.5 1 d . . P C 1
H84A H -0.4606 -0.1999 -0.0534 0.110 Uiso 0.5 1 calc R . P C 1
H84B H -0.3681 -0.1334 -0.0719 0.110 Uiso 0.5 1 calc R . P C 1
C85A C -0.622(4) -0.171(4) -0.161(2) 0.27(3) Uani 0.5 1 d . U P E 1
H85A H -0.6641 -0.2272 -0.1536 0.326 Uiso 0.5 1 calc R . P E 1
H85B H -0.5743 -0.1430 -0.1224 0.326 Uiso 0.5 1 calc R . P E 1
C86A C -0.681(3) -0.118(2) -0.1722(15) 0.164(12) Uani 0.5 1 d . U P E 1
H86A H -0.6663 -0.0634 -0.1397 0.197 Uiso 0.5 1 calc R . P E 1
H86B H -0.7539 -0.1480 -0.1760 0.197 Uiso 0.5 1 calc R . P E 1
C87A C -0.659(2) -0.0911(19) -0.2356(14) 0.110(8) Uani 0.5 1 d . U P E 1
H87A H -0.7217 -0.1104 -0.2673 0.131 Uiso 0.5 1 calc R . P E 1
H87B H -0.6348 -0.0250 -0.2309 0.131 Uiso 0.5 1 calc R . P E 1
C88A C -0.585(3) -0.137(2) -0.2485(17) 0.168(12) Uani 0.5 1 d . U P E 1
H88A H -0.5215 -0.0943 -0.2484 0.201 Uiso 0.5 1 calc R . P E 1
H88B H -0.6073 -0.1757 -0.2894 0.201 Uiso 0.5 1 calc R . P E 1
O3B O -0.412(2) -0.265(2) -0.1017(12) 0.135(10) Uani 0.5 1 d . U P C 2
C77B C -0.5344(15) -0.4255(14) -0.2485(11) 0.108(6) Uani 0.5 1 d . U P D 2
H77C H -0.6018 -0.4101 -0.2623 0.130 Uiso 0.5 1 calc R . P D 2
H77D H -0.5323 -0.4390 -0.2074 0.130 Uiso 0.5 1 calc R . P D 2
C78B C -0.5157(16) -0.5055(11) -0.2920(11) 0.113(6) Uani 0.5 1 d . U P D 2
H78C H -0.5261 -0.5618 -0.2755 0.135 Uiso 0.5 1 calc R . P D 2
H78D H -0.5615 -0.5151 -0.3317 0.135 Uiso 0.5 1 calc R . P D 2
C80A C -0.3752(13) -0.3820(13) -0.2841(8) 0.073(5) Uani 0.5 1 d . . P D 2
H80C H -0.3770 -0.3571 -0.3217 0.088 Uiso 0.5 1 calc R . P D 2
H80D H -0.3048 -0.3640 -0.2599 0.088 Uiso 0.5 1 calc R . P D 2
C81B C -0.3517(17) -0.3351(15) -0.1002(9) 0.101(6) Uani 0.5 1 d . U P C 2
H81C H -0.2993 -0.3301 -0.1265 0.121 Uiso 0.5 1 calc R . P C 2
H81D H -0.3950 -0.3967 -0.1108 0.121 Uiso 0.5 1 calc R . P C 2
C84B C -0.329(2) -0.188(2) -0.0596(13) 0.128(10) Uani 0.5 1 d . U P C 2
H84C H -0.2686 -0.1721 -0.0787 0.154 Uiso 0.5 1 calc R . P C 2
H84D H -0.3577 -0.1324 -0.0487 0.154 Uiso 0.5 1 calc R . P C 2
C85B C -0.5772(13) -0.1161(15) -0.1616(10) 0.115(8) Uani 0.5 1 d . . P E 2
H85C H -0.5149 -0.0678 -0.1533 0.138 Uiso 0.5 1 calc R . P E 2
H85D H -0.5933 -0.1312 -0.1230 0.138 Uiso 0.5 1 calc R . P E 2
C86B C -0.674(2) -0.087(2) -0.2008(15) 0.122(8) Uani 0.5 1 d . U P E 2
H86C H -0.7372 -0.1050 -0.1845 0.146 Uiso 0.5 1 calc R . P E 2
H86D H -0.6611 -0.0210 -0.1984 0.146 Uiso 0.5 1 calc R . P E 2
C87B C -0.6874(17) -0.1349(19) -0.2654(15) 0.143(11) Uani 0.5 1 d . . P E 2
H87C H -0.7554 -0.1759 -0.2782 0.172 Uiso 0.5 1 calc R . P E 2
H87D H -0.6814 -0.0905 -0.2926 0.172 Uiso 0.5 1 calc R . P E 2
C88B C -0.603(2) -0.188(2) -0.2665(12) 0.132(8) Uani 0.5 1 d . U P E 2
H88C H -0.6283 -0.2485 -0.2922 0.159 Uiso 0.5 1 calc R . P E 2
H88D H -0.5459 -0.1557 -0.2830 0.159 Uiso 0.5 1 calc R . P E 2
O5 O 0.1465(9) -0.4075(8) -0.4503(5) 0.215(4) Uiso 1 1 d D . . . .
C89 C 0.0813(10) -0.3544(9) -0.4221(6) 0.165(5) Uiso 1 1 d D . . . .
H89A H 0.0875 -0.2951 -0.4351 0.198 Uiso 1 1 calc R . . . .
H89B H 0.0087 -0.3863 -0.4342 0.198 Uiso 1 1 calc R . . . .
C90 C 0.1112(15) -0.3411(14) -0.3587(9) 0.251(9) Uiso 1 1 d D . . . .
H90A H 0.1285 -0.2754 -0.3412 0.301 Uiso 1 1 calc R . . . .
H90B H 0.0540 -0.3691 -0.3408 0.301 Uiso 1 1 calc R . . . .
C91 C 0.1966(14) -0.3805(12) -0.3457(7) 0.218(7) Uiso 1 1 d D . . . .
H91A H 0.1754 -0.4403 -0.3349 0.261 Uiso 1 1 calc R . . . .
H91B H 0.2464 -0.3413 -0.3112 0.261 Uiso 1 1 calc R . . . .
C92 C 0.2428(11) -0.3908(10) -0.3994(6) 0.175(5) Uiso 1 1 d D . . . .
H92A H 0.2782 -0.4431 -0.4023 0.210 Uiso 1 1 calc R . . . .
H92B H 0.2921 -0.3352 -0.4004 0.210 Uiso 1 1 calc R . . . .
O6 O -0.699(2) -0.3518(16) -0.0712(16) 0.525(17) Uiso 1 1 d D . . . .
C1J C -0.682(2) -0.378(2) -0.1348(12) 0.344(13) Uiso 1 1 d D . . . .
H1JA H -0.7367 -0.3640 -0.1641 0.413 Uiso 1 1 calc R . . . .
H1JB H -0.6143 -0.3460 -0.1402 0.413 Uiso 1 1 calc R . . . .
C1I C -0.686(3) -0.476(2) -0.1414(14) 0.45(2) Uiso 1 1 d D . . . .
H1IA H -0.7584 -0.5094 -0.1510 0.534 Uiso 1 1 calc R . . . .
H1IB H -0.6501 -0.4981 -0.1741 0.534 Uiso 1 1 calc R . . . .
C1H C -0.637(2) -0.4889(18) -0.0855(16) 0.368(15) Uiso 1 1 d D . . . .
H1HA H -0.5738 -0.5125 -0.0902 0.442 Uiso 1 1 calc R . . . .
H1HB H -0.6833 -0.5332 -0.0694 0.442 Uiso 1 1 calc R . . . .
C1K C -0.612(3) -0.402(3) -0.0441(12) 0.56(3) Uiso 1 1 d D . . . .
H1KA H -0.5425 -0.3689 -0.0450 0.667 Uiso 1 1 calc R . . . .
H1KB H -0.6173 -0.4089 -0.0022 0.667 Uiso 1 1 calc R . . . .

loop_
_atom_site_aniso_label
_atom_site_aniso_U_11
_atom_site_aniso_U_22
_atom_site_aniso_U_33
_atom_site_aniso_U_23
_atom_site_aniso_U_13
_atom_site_aniso_U_12
Pd1 0.0293(2) 0.02729(19) 0.02317(18) 0.00551(14) 0.00339(14) 0.00663(15)
Y1 0.0389(3) 0.0373(3) 0.0351(3) 0.0078(2) 0.0068(2) 0.0102(2)
Cl1 0.0728(10) 0.0566(9) 0.0662(10) 0.0167(7) 0.0212(8) -0.0041(8)
P1 0.0380(7) 0.0416(7) 0.0330(7) 0.0073(5) 0.0042(5) 0.0108(6)
P2 0.0400(7) 0.0412(7) 0.0321(7) 0.0055(5) 0.0066(5) 0.0119(6)
P3 0.0401(7) 0.0445(8) 0.0361(7) 0.0087(6) 0.0078(6) 0.0142(6)
P4 0.0480(8) 0.0366(7) 0.0400(7) 0.0093(6) 0.0074(6) 0.0065(6)
O1 0.056(2) 0.041(2) 0.067(3) 0.0027(18) 0.0030(19) 0.0166(18)
O2 0.104(5) 0.101(5) 0.194(8) -0.031(5) 0.016(5) 0.022(4)
O4 0.092(4) 0.097(4) 0.143(6) 0.014(4) 0.023(4) 0.027(3)
N1 0.042(2) 0.043(2) 0.036(2) 0.0089(18) 0.0014(18) 0.0138(19)
N2 0.040(2) 0.040(2) 0.036(2) 0.0030(18) 0.0044(18) 0.0066(19)
N3 0.043(2) 0.050(3) 0.045(3) 0.014(2) 0.015(2) 0.013(2)
N4 0.057(3) 0.038(2) 0.049(3) 0.010(2) 0.007(2) 0.016(2)
C1 0.048(3) 0.046(3) 0.039(3) 0.009(2) 0.002(2) 0.016(3)
C2 0.054(4) 0.066(4) 0.052(3) 0.018(3) 0.007(3) 0.019(3)
C3 0.074(5) 0.067(4) 0.069(4) 0.033(3) 0.006(3) 0.024(3)
C4 0.087(5) 0.072(4) 0.055(4) 0.029(3) -0.002(3) 0.030(4)
C5 0.057(4) 0.094(5) 0.078(5) 0.043(4) -0.019(3) 0.012(4)
C6 0.055(4) 0.072(4) 0.071(4) 0.037(3) -0.010(3) 0.011(3)
C7 0.041(3) 0.042(3) 0.036(3) 0.006(2) 0.003(2) 0.013(2)
C8 0.067(4) 0.047(3) 0.044(3) 0.010(3) 0.008(3) 0.016(3)
C9 0.094(5) 0.072(4) 0.035(3) 0.003(3) 0.008(3) 0.030(4)
C10 0.081(5) 0.057(4) 0.048(4) -0.007(3) 0.005(3) 0.025(3)
C11 0.059(4) 0.045(3) 0.061(4) 0.000(3) 0.001(3) 0.009(3)
C12 0.055(3) 0.048(3) 0.047(3) 0.009(3) 0.012(3) 0.013(3)
C13 0.041(3) 0.051(3) 0.038(3) 0.016(2) 0.007(2) 0.015(2)
C14 0.045(3) 0.060(4) 0.056(3) 0.002(3) 0.003(3) 0.015(3)
C15 0.036(3) 0.076(4) 0.081(5) 0.008(4) 0.001(3) 0.010(3)
C16 0.039(3) 0.094(5) 0.072(4) 0.022(4) 0.012(3) 0.023(3)
C17 0.055(4) 0.089(5) 0.052(4) 0.012(3) 0.011(3) 0.034(3)
C18 0.047(3) 0.066(4) 0.038(3) 0.011(3) 0.006(2) 0.018(3)
C19 0.045(3) 0.042(3) 0.039(3) 0.010(2) 0.001(2) 0.011(2)
C20 0.052(3) 0.056(4) 0.054(3) 0.009(3) 0.001(3) 0.011(3)
C21 0.047(4) 0.054(4) 0.087(5) 0.023(3) -0.008(3) 0.001(3)
C22 0.061(4) 0.052(4) 0.061(4) 0.000(3) -0.016(3) 0.008(3)
C23 0.073(4) 0.056(4) 0.055(4) -0.002(3) -0.009(3) 0.021(3)
C24 0.053(3) 0.046(3) 0.045(3) 0.003(2) -0.001(3) 0.009(3)
C25 0.043(3) 0.039(3) 0.034(3) 0.001(2) 0.004(2) 0.015(2)
C26 0.053(3) 0.053(3) 0.042(3) 0.009(2) 0.011(3) 0.017(3)
C27 0.047(3) 0.065(4) 0.052(3) 0.006(3) 0.004(3) 0.021(3)
C28 0.067(4) 0.070(4) 0.042(3) 0.010(3) 0.002(3) 0.029(3)
C29 0.077(5) 0.057(4) 0.047(3) 0.018(3) 0.020(3) 0.026(3)
C30 0.054(3) 0.055(3) 0.046(3) 0.014(3) 0.010(3) 0.018(3)
C31 0.045(3) 0.043(3) 0.028(2) 0.002(2) 0.006(2) 0.012(2)
C32 0.048(3) 0.052(3) 0.046(3) 0.011(2) 0.007(3) 0.011(3)
C33 0.055(4) 0.056(4) 0.068(4) 0.008(3) 0.016(3) 0.021(3)
C34 0.053(4) 0.068(4) 0.062(4) 0.001(3) 0.018(3) 0.024(3)
C35 0.053(4) 0.057(4) 0.056(4) 0.006(3) 0.017(3) 0.007(3)
C36 0.045(3) 0.049(3) 0.048(3) -0.005(3) 0.011(3) 0.012(3)
C37 0.043(3) 0.048(3) 0.040(3) 0.014(2) 0.013(2) 0.014(2)
C38 0.061(4) 0.067(4) 0.049(3) 0.023(3) 0.018(3) 0.029(3)
C39 0.070(4) 0.089(5) 0.049(3) 0.031(3) 0.021(3) 0.034(4)
C40 0.078(5) 0.091(5) 0.059(4) 0.036(4) 0.034(3) 0.032(4)
C41 0.057(4) 0.081(4) 0.066(4) 0.026(3) 0.025(3) 0.028(3)
C42 0.052(4) 0.069(4) 0.050(3) 0.019(3) 0.017(3) 0.024(3)
C43 0.039(3) 0.053(3) 0.039(3) 0.010(2) 0.011(2) 0.015(2)
C44 0.043(3) 0.053(3) 0.048(3) 0.008(3) 0.010(3) 0.008(3)
C45 0.047(3) 0.075(4) 0.051(3) 0.004(3) 0.008(3) 0.002(3)
C46 0.048(4) 0.096(5) 0.048(3) 0.022(3) 0.004(3) 0.012(4)
C47 0.047(4) 0.087(5) 0.053(4) 0.026(3) 0.005(3) 0.024(3)
C48 0.040(3) 0.060(3) 0.049(3) 0.020(3) 0.009(2) 0.012(3)
C49 0.047(3) 0.051(3) 0.045(3) 0.005(2) 0.010(3) 0.015(3)
C50 0.053(4) 0.058(4) 0.060(4) 0.006(3) 0.008(3) 0.022(3)
C51 0.087(5) 0.072(5) 0.080(5) -0.003(4) 0.015(4) 0.041(4)
C52 0.102(6) 0.082(5) 0.071(5) -0.020(4) 0.016(4) 0.041(5)
C53 0.081(5) 0.094(6) 0.072(5) -0.031(4) -0.001(4) 0.033(4)
C54 0.063(4) 0.073(4) 0.058(4) -0.001(3) 0.003(3) 0.028(3)
C55 0.049(3) 0.046(3) 0.047(3) 0.016(2) 0.011(3) 0.019(3)
C56 0.055(4) 0.060(4) 0.065(4) 0.020(3) 0.004(3) 0.012(3)
C57 0.071(5) 0.082(5) 0.098(6) 0.040(4) -0.011(4) 0.020(4)
C58 0.091(6) 0.080(5) 0.098(6) 0.049(4) 0.003(5) 0.040(5)
C59 0.107(6) 0.049(4) 0.074(5) 0.022(3) 0.010(4) 0.021(4)
C60 0.070(4) 0.054(4) 0.058(4) 0.020(3) 0.004(3) 0.012(3)
C61A 0.075(4) 0.040(3) 0.041(3) 0.008(2) 0.008(3) 0.019(3)
C62A 0.105(6) 0.052(4) 0.071(4) 0.007(3) 0.029(4) 0.023(4)
C63A 0.161(9) 0.071(5) 0.075(5) 0.007(4) 0.052(6) 0.040(6)
C64B 0.195(11) 0.062(5) 0.056(5) 0.006(4) 0.012(6) 0.038(6)
C65A 0.128(7) 0.052(4) 0.078(5) -0.002(4) -0.007(5) 0.005(4)
C66A 0.091(5) 0.043(3) 0.069(4) 0.006(3) -0.001(4) 0.010(3)
C67 0.051(3) 0.038(3) 0.050(3) 0.010(2) 0.015(3) 0.010(2)
C68 0.069(4) 0.048(3) 0.053(3) 0.014(3) 0.026(3) 0.013(3)
C69 0.103(6) 0.057(4) 0.072(4) 0.021(3) 0.042(4) 0.020(4)
C70 0.081(5) 0.072(5) 0.098(6) 0.035(4) 0.050(5) 0.031(4)
C71 0.048(4) 0.074(5) 0.115(6) 0.030(4) 0.023(4) 0.013(3)
C72 0.052(4) 0.056(4) 0.070(4) 0.021(3) 0.008(3) 0.008(3)
C73 0.073(4) 0.053(4) 0.081(5) 0.001(3) 0.002(4) 0.018(3)
C74 0.112(7) 0.071(5) 0.108(7) 0.029(5) -0.017(5) 0.019(5)
C75 0.079(5) 0.074(5) 0.104(6) 0.011(4) -0.012(4) 0.025(4)
C76 0.060(4) 0.060(4) 0.062(4) 0.007(3) 0.011(3) 0.029(3)
C79 0.157(10) 0.136(10) 0.214(13) -0.008(8) 0.089(10) 0.035(8)
C83 0.42(3) 0.128(12) 0.26(2) -0.070(13) -0.18(2) 0.097(16)
Li1 0.102(11) 0.088(10) 0.137(13) 0.015(9) 0.031(10) 0.013(8)
O3A 0.095(9) 0.049(6) 0.065(7) 0.021(4) 0.042(6) 0.033(5)
C77A 0.124(8) 0.124(8) 0.124(8) 0.0235(18) 0.0222(17) 0.0240(18)
C78A 0.140(9) 0.140(9) 0.140(9) 0.026(2) 0.025(2) 0.027(2)
C80B 0.168(14) 0.159(12) 0.188(14) 0.015(9) 0.032(10) 0.031(9)
C81A 0.19(3) 0.13(2) 0.24(3) 0.03(2) 0.15(3) 0.05(2)
C82 0.245(8) 0.245(8) 0.245(8) 0.0472(18) 0.0436(18) 0.0477(18)
C84A 0.121(17) 0.063(10) 0.092(13) -0.012(9) 0.013(11) 0.051(11)
C85A 0.27(3) 0.28(3) 0.27(3) 0.055(11) 0.051(11) 0.059(11)
C86A 0.163(14) 0.168(14) 0.168(14) 0.027(9) 0.036(10) 0.048(9)
C87A 0.106(11) 0.112(11) 0.119(11) 0.027(8) 0.020(9) 0.040(9)
C88A 0.168(15) 0.167(15) 0.176(15) 0.049(10) 0.038(10) 0.032(10)
O3B 0.135(10) 0.135(10) 0.135(10) 0.026(2) 0.024(2) 0.026(2)
C77B 0.082(12) 0.122(13) 0.147(17) 0.063(11) 0.058(11) 0.024(10)
C78B 0.111(10) 0.053(8) 0.145(16) 0.020(9) -0.024(11) -0.027(8)
C80A 0.060(9) 0.089(12) 0.076(11) 0.018(9) 0.033(8) 0.013(8)
C81B 0.101(6) 0.100(6) 0.100(6) 0.0190(15) 0.0179(15) 0.0199(15)
C84B 0.129(10) 0.128(10) 0.128(10) 0.025(2) 0.023(2) 0.025(2)
C85B 0.055(10) 0.130(17) 0.145(17) -0.040(14) -0.002(10) 0.053(11)
C86B 0.122(8) 0.122(8) 0.122(8) 0.0234(19) 0.0219(18) 0.0238(19)
C87B 0.069(13) 0.12(2) 0.23(3) 0.028(19) -0.006(16) 0.016(13)
C88B 0.127(11) 0.140(12) 0.122(11) 0.007(9) 0.015(8) 0.027(9)

loop_
_atom_type_symbol
_atom_type_description
_atom_type_scat_dispersion_real
_atom_type_scat_dispersion_imag
_atom_type_scat_source
C C 0.0033 0.0016 'International Tables Vol C Tables 4.2.6.8 and 6.1.1.4'
H H 0.0000 0.0000 'International Tables Vol C Tables 4.2.6.8 and 6.1.1.4'
Cl Cl 0.1484 0.1585 'International Tables Vol C Tables 4.2.6.8 and 6.1.1.4'
Li Li -0.0003 0.0001 'International Tables Vol C Tables 4.2.6.8 and 6.1.1.4'
N N 0.0061 0.0033 'International Tables Vol C Tables 4.2.6.8 and 6.1.1.4'
O O 0.0106 0.0060 'International Tables Vol C Tables 4.2.6.8 and 6.1.1.4'
P P 0.1023 0.0942 'International Tables Vol C Tables 4.2.6.8 and 6.1.1.4'
Pd Pd -0.9988 1.0072 'International Tables Vol C Tables 4.2.6.8 and 6.1.1.4'
Y Y -2.7962 3.5667 'International Tables Vol C Tables 4.2.6.8 and 6.1.1.4'

loop_
_geom_angle_atom_site_label_1
_geom_angle_atom_site_label_2
_geom_angle_atom_site_label_3
_geom_angle
_geom_angle_site_symmetry_1
_geom_angle_site_symmetry_3
P1 Pd1 P3 106.00(5) . .
P2 Pd1 P1 117.43(5) . .
P2 Pd1 P3 105.20(5) . .
P4 Pd1 P1 114.39(5) . .
P4 Pd1 P2 104.22(5) . .
P4 Pd1 P3 109.10(5) . .
O1 Y1 Cl1 80.80(10) . .
N1 Y1 Cl1 114.00(11) . .
N1 Y1 O1 81.55(13) . .
N1 Y1 N2 132.63(14) . .
N1 Y1 N3 98.37(15) . .
N2 Y1 Cl1 106.29(10) . .
N2 Y1 O1 81.32(14) . .
N3 Y1 Cl1 86.04(11) . .
N3 Y1 O1 165.47(15) . .
N3 Y1 N2 108.48(15) . .
Li1 Cl1 Y1 165.1(5) . .
N1 P1 Pd1 108.99(15) . .
N1 P1 C7 106.3(2) . .
N1 P1 C13 108.7(2) . .
C7 P1 Pd1 116.41(17) . .
C13 P1 Pd1 114.88(17) . .
C13 P1 C7 100.9(2) . .
N2 P2 Pd1 106.65(14) . .
N2 P2 C25 106.8(2) . .
N2 P2 C31 109.4(2) . .
C25 P2 Pd1 116.45(15) . .
C31 P2 Pd1 116.36(15) . .
C31 P2 C25 100.8(2) . .
N3 P3 Pd1 105.94(15) . .
N3 P3 C43 107.0(2) . .
N3 P3 C49 104.5(2) . .
C43 P3 Pd1 116.20(16) . .
C43 P3 C49 101.9(2) . .
C49 P3 Pd1 120.23(18) . .
N4 P4 Pd1 107.50(16) . .
N4 P4 C61A 102.6(2) . .
N4 P4 C67 104.9(2) . .
C61A P4 Pd1 120.24(19) . .
C67 P4 Pd1 117.71(18) . .
C67 P4 C61A 102.0(3) . .
C73 O1 Y1 123.3(4) . .
C73 O1 C76 104.4(4) . .
C76 O1 Y1 131.6(3) . .
C77A O2 Li1 130.3(12) . .
C80B O2 Li1 117.2(17) . .
C80B O2 C77A 112(2) . .
C77B O2 Li1 119.2(11) . .
C77B O2 C80A 113.1(11) . .
C80A O2 Li1 126.1(9) . .
C85A O4 Li1 130(3) . .
C85A O4 C88A 104(3) . .
C88A O4 Li1 118.3(16) . .
C85B O4 Li1 119.2(9) . .
C85B O4 C88B 109.8(15) . .
C88B O4 Li1 112.2(12) . .
P1 N1 Y1 104.0(2) . .
C1 N1 Y1 127.3(3) . .
C1 N1 P1 128.6(3) . .
P2 N2 Y1 102.18(17) . .
C19 N2 Y1 129.6(3) . .
C19 N2 P2 126.7(3) . .
P3 N3 Y1 102.74(19) . .
C37 N3 Y1 135.0(3) . .
C37 N3 P3 122.2(4) . .
C55 N4 P4 135.4(4) . .
C2 C1 N1 118.8(5) . .
C6 C1 N1 125.0(5) . .
C6 C1 C2 116.2(5) . .
C1 C2 C3 122.1(6) . .
C4 C3 C2 120.7(6) . .
C5 C4 C3 117.9(6) . .
C4 C5 C6 121.9(6) . .
C1 C6 C5 121.1(6) . .
C8 C7 P1 121.6(4) . .
C12 C7 P1 120.0(4) . .
C12 C7 C8 118.1(5) . .
C7 C8 C9 120.4(5) . .
C10 C9 C8 120.4(6) . .
C9 C10 C11 120.0(5) . .
C10 C11 C12 119.5(6) . .
C7 C12 C11 121.6(5) . .
C14 C13 P1 126.0(4) . .
C14 C13 C18 117.5(5) . .
C18 C13 P1 116.4(4) . .
C13 C14 C15 120.9(5) . .
C16 C15 C14 120.2(5) . .
C17 C16 C15 119.6(6) . .
C16 C17 C18 120.1(6) . .
C17 C18 C13 121.8(5) . .
N2 C19 C24 123.9(5) . .
C20 C19 N2 119.4(5) . .
C20 C19 C24 116.7(5) . .
C19 C20 C21 122.4(6) . .
C20 C21 C22 120.1(6) . .
C23 C22 C21 118.9(5) . .
C22 C23 C24 121.5(6) . .
C23 C24 C19 120.4(6) . .
C26 C25 P2 118.9(4) . .
C26 C25 C30 117.9(5) . .
C30 C25 P2 123.1(4) . .
C25 C26 C27 121.0(5) . .
C28 C27 C26 119.9(6) . .
C27 C28 C29 120.1(6) . .
C28 C29 C30 120.1(6) . .
C29 C30 C25 121.0(5) . .
C32 C31 P2 122.2(4) . .
C32 C31 C36 117.5(5) . .
C36 C31 P2 119.9(4) . .
C33 C32 C31 120.8(5) . .
C34 C33 C32 120.9(6) . .
C33 C34 C35 119.5(5) . .
C36 C35 C34 120.0(6) . .
C35 C36 C31 121.1(5) . .
C38 C37 N3 118.2(5) . .
C42 C37 N3 125.4(5) . .
C42 C37 C38 116.3(5) . .
C39 C38 C37 121.6(6) . .
C40 C39 C38 120.0(6) . .
C41 C40 C39 119.0(6) . .
C40 C41 C42 120.7(6) . .
C41 C42 C37 122.4(6) . .
C44 C43 P3 119.6(4) . .
C44 C43 C48 117.8(5) . .
C48 C43 P3 122.3(4) . .
C45 C44 C43 120.4(6) . .
C46 C45 C44 120.2(6) . .
C47 C46 C45 119.9(6) . .
C46 C47 C48 120.2(6) . .
C47 C48 C43 121.4(6) . .
C50 C49 P3 126.6(4) . .
C50 C49 C54 117.6(5) . .
C54 C49 P3 115.8(4) . .
C51 C50 C49 120.7(6) . .
C52 C51 C50 121.0(7) . .
C51 C52 C53 119.6(6) . .
C52 C53 C54 120.8(7) . .
C53 C54 C49 120.3(6) . .
C56 C55 N4 118.7(5) . .
C56 C55 C60 118.4(6) . .
C60 C55 N4 122.9(5) . .
C55 C56 C57 121.2(6) . .
C58 C57 C56 120.6(7) . .
C57 C58 C59 119.5(7) . .
C58 C59 C60 120.3(7) . .
C55 C60 C59 119.9(6) . .
C62A C61A P4 117.3(5) . .
C62A C61A C66A 118.7(6) . .
C66A C61A P4 123.8(5) . .
C61A C62A C63A 120.5(7) . .
C64B C63A C62A 120.6(8) . .
C65A C64B C63A 119.5(7) . .
C64B C65A C66A 120.3(8) . .
C61A C66A C65A 120.4(7) . .
C68 C67 P4 123.7(4) . .
C72 C67 P4 118.5(4) . .
C72 C67 C68 117.4(5) . .
C69 C68 C67 120.1(6) . .
C70 C69 C68 121.6(7) . .
C71 C70 C69 119.0(6) . .
C70 C71 C72 120.7(7) . .
C71 C72 C67 121.1(6) . .
O1 C73 C74 105.3(6) . .
C73 C74 C75 103.6(6) . .
C76 C75 C74 105.1(6) . .
O1 C76 C75 103.9(5) . .
C78A C79 C80B 107(2) . .
C80A C79 C78B 113.1(13) . .
C82 C83 C84A 108.3(14) . .
C82 C83 C84B 110(2) . .
O2 Li1 Cl1 115.3(8) . .
O2 Li1 O4 108.1(8) . .
O2 Li1 O3B 107.6(11) . .
O4 Li1 Cl1 110.4(8) . .
O4 Li1 O3B 104.3(10) . .
O3A Li1 Cl1 103.5(8) . .
O3A Li1 O2 105.5(9) . .
O3A Li1 O4 114.1(9) . .
O3B Li1 Cl1 110.6(10) . .
C81A O3A Li1 125.8(13) . .
C84A O3A Li1 116.6(11) . .
C84A O3A C81A 101.8(17) . .
O2 C77A C78A 108(2) . .
C79 C78A C77A 104(2) . .
O2 C80B C79 105(3) . .
C82 C81A O3A 100.6(15) . .
C83 C82 C81A 93(2) . .
C83 C82 C81B 107.2(19) . .
O3A C84A C83 98.7(12) . .
C86A C85A O4 117(5) . .
C85A C86A C87A 105(3) . .
C88A C87A C86A 103(3) . .
C87A C88A O4 110(3) . .
C81B O3B Li1 108.1(16) . .
C81B O3B C84B 97(2) . .
C84B O3B Li1 109.4(18) . .
O2 C77B C78B 104.0(13) . .
C79 C78B C77B 102.5(12) . .
C79 C80A O2 101.8(11) . .
O3B C81B C82 97.1(17) . .
C83 C84B O3B 102(2) . .
O4 C85B C86B 100.4(15) . .
C87B C86B C85B 109(2) . .
C88B C87B C86B 105(2) . .
O4 C88B C87B 107(2) . .
C89 O5 C92 101.9(10) . .
C90 C89 O5 108.9(14) . .
C91 C90 C89 108.8(16) . .
C90 C91 C92 107.3(16) . .
C91 C92 O5 101.3(12) . .
C1J O6 C1K 93.4(15) . .
C1I C1J O6 102.5(17) . .
C1H C1I C1J 105.5(18) . .
C1I C1H C1K 108.1(18) . .
C1H C1K O6 101.5(17) . .

loop_
_geom_bond_atom_site_label_1
_geom_bond_atom_site_label_2
_geom_bond_distance
_geom_bond_site_symmetry_2
Pd1 P1 2.3689(14) .
Pd1 P2 2.3622(12) .
Pd1 P3 2.3934(14) .
Pd1 P4 2.3595(14) .
Y1 Cl1 2.6548(15) .
Y1 O1 2.478(4) .
Y1 N1 2.288(4) .
Y1 N2 2.353(4) .
Y1 N3 2.311(4) .
Cl1 Li1 2.292(15) .
P1 N1 1.664(4) .
P1 C7 1.850(5) .
P1 C13 1.849(5) .
P2 N2 1.664(4) .
P2 C25 1.863(5) .
P2 C31 1.847(5) .
P3 N3 1.671(5) .
P3 C43 1.840(5) .
P3 C49 1.853(5) .
P4 N4 1.696(5) .
P4 C61A 1.846(5) .
P4 C67 1.830(5) .
O1 C73 1.443(7) .
O1 C76 1.452(7) .
O2 Li1 1.953(16) .
O2 C77A 1.41(2) .
O2 C80B 1.28(4) .
O2 C77B 1.445(18) .
O2 C80A 1.460(17) .
O4 Li1 1.967(18) .
O4 C85A 1.35(5) .
O4 C88A 1.49(3) .
O4 C85B 1.454(17) .
O4 C88B 1.49(3) .
N1 C1 1.424(7) .
N2 C19 1.416(6) .
N3 C37 1.417(6) .
N4 C55 1.414(7) .
C1 C2 1.386(8) .
C1 C6 1.380(8) .
C2 C3 1.386(8) .
C3 C4 1.367(9) .
C4 C5 1.358(9) .
C5 C6 1.389(9) .
C7 C8 1.394(7) .
C7 C12 1.374(7) .
C8 C9 1.400(7) .
C9 C10 1.359(9) .
C10 C11 1.387(9) .
C11 C12 1.389(7) .
C13 C14 1.385(7) .
C13 C18 1.388(7) .
C14 C15 1.400(8) .
C15 C16 1.379(9) .
C16 C17 1.370(9) .
C17 C18 1.386(8) .
C19 C20 1.381(8) .
C19 C24 1.419(7) .
C20 C21 1.383(8) .
C21 C22 1.390(9) .
C22 C23 1.364(9) .
C23 C24 1.388(7) .
C25 C26 1.382(7) .
C25 C30 1.390(7) .
C26 C27 1.400(8) .
C27 C28 1.366(8) .
C28 C29 1.371(8) .
C29 C30 1.389(8) .
C31 C32 1.395(7) .
C31 C36 1.395(7) .
C32 C33 1.379(8) .
C33 C34 1.363(8) .
C34 C35 1.386(8) .
C35 C36 1.379(7) .
C37 C38 1.398(8) .
C37 C42 1.387(7) .
C38 C39 1.394(8) .
C39 C40 1.383(9) .
C40 C41 1.370(9) .
C41 C42 1.377(8) .
C43 C44 1.397(7) .
C43 C48 1.402(8) .
C44 C45 1.393(8) .
C45 C46 1.392(9) .
C46 C47 1.368(9) .
C47 C48 1.383(8) .
C49 C50 1.388(8) .
C49 C54 1.403(8) .
C50 C51 1.382(8) .
C51 C52 1.360(10) .
C52 C53 1.362(10) .
C53 C54 1.385(8) .
C55 C56 1.376(8) .
C55 C60 1.385(8) .
C56 C57 1.378(9) .
C57 C58 1.364(10) .
C58 C59 1.370(10) .
C59 C60 1.405(9) .
C61A C62A 1.376(9) .
C61A C66A 1.379(8) .
C62A C63A 1.385(9) .
C63A C64B 1.373(12) .
C64B C65A 1.359(12) .
C65A C66A 1.400(9) .
C67 C68 1.404(8) .
C67 C72 1.403(8) .
C68 C69 1.392(8) .
C69 C70 1.376(10) .
C70 C71 1.368(10) .
C71 C72 1.395(9) .
C73 C74 1.462(10) .
C74 C75 1.543(11) .
C75 C76 1.509(10) .
C79 C78A 1.40(3) .
C79 C80B 1.52(3) .
C79 C78B 1.46(2) .
C79 C80A 1.41(2) .
C83 C82 1.27(2) .
C83 C84A 1.69(2) .
C83 C84B 1.31(3) .
Li1 O3A 1.94(2) .
Li1 O3B 2.19(3) .
O3A C81A 1.55(3) .
O3A C84A 1.40(2) .
C77A C78A 1.42(3) .
C81A C82 1.52(3) .
C82 C81B 1.61(3) .
C85A C86A 1.25(5) .
C86A C87A 1.62(4) .
C87A C88A 1.35(4) .
O3B C81B 1.44(3) .
O3B C84B 1.56(4) .
C77B C78B 1.52(3) .
C85B C86B 1.62(3) .
C86B C87B 1.50(4) .
C87B C88B 1.50(3) .
O5 C89 1.436(13) .
O5 C92 1.559(15) .
C89 C90 1.412(18) .
C90 C91 1.393(19) .
C91 C92 1.450(17) .
O6 C1J 1.50(2) .
O6 C1K 1.59(2) .
C1J C1I 1.47(2) .
C1I C1H 1.40(2) .
C1H C1K 1.45(2) .

loop_
_geom_torsion_atom_site_label_1
_geom_torsion_atom_site_label_2
_geom_torsion_atom_site_label_3
_geom_torsion_atom_site_label_4
_geom_torsion
_geom_torsion_site_symmetry_1
_geom_torsion_site_symmetry_2
_geom_torsion_site_symmetry_3
_geom_torsion_site_symmetry_4
Pd1 P1 N1 Y1 -0.48(19) . . . .
Pd1 P1 N1 C1 177.5(4) . . . .
Pd1 P1 C7 C8 116.0(4) . . . .
Pd1 P1 C7 C12 -57.6(5) . . . .
Pd1 P1 C13 C14 123.8(5) . . . .
Pd1 P1 C13 C18 -56.2(5) . . . .
Pd1 P2 N2 Y1 -23.84(18) . . . .
Pd1 P2 N2 C19 169.0(4) . . . .
Pd1 P2 C25 C26 -90.0(4) . . . .
Pd1 P2 C25 C30 87.8(4) . . . .
Pd1 P2 C31 C32 118.9(4) . . . .
Pd1 P2 C31 C36 -54.0(5) . . . .
Pd1 P3 N3 Y1 -23.79(19) . . . .
Pd1 P3 N3 C37 158.0(4) . . . .
Pd1 P3 C43 C44 103.6(4) . . . .
Pd1 P3 C43 C48 -69.8(4) . . . .
Pd1 P3 C49 C50 124.6(5) . . . .
Pd1 P3 C49 C54 -55.8(5) . . . .
Pd1 P4 N4 C55 170.9(5) . . . .
Pd1 P4 C61A C62A -59.4(6) . . . .
Pd1 P4 C61A C66A 116.0(5) . . . .
Pd1 P4 C67 C68 115.6(4) . . . .
Pd1 P4 C67 C72 -56.2(5) . . . .
Y1 O1 C73 C74 -128.9(5) . . . .
Y1 O1 C76 C75 133.6(5) . . . .
Y1 N1 C1 C2 -25.8(7) . . . .
Y1 N1 C1 C6 150.5(5) . . . .
Y1 N2 C19 C20 32.4(7) . . . .
Y1 N2 C19 C24 -147.8(4) . . . .
Y1 N3 C37 C38 41.1(7) . . . .
Y1 N3 C37 C42 -140.7(5) . . . .
P1 N1 C1 C2 156.6(4) . . . .
P1 N1 C1 C6 -27.1(8) . . . .
P1 C7 C8 C9 -176.7(5) . . . .
P1 C7 C12 C11 177.3(4) . . . .
P1 C13 C14 C15 -179.2(5) . . . .
P1 C13 C18 C17 179.9(5) . . . .
P2 N2 C19 C20 -164.0(4) . . . .
P2 N2 C19 C24 15.8(8) . . . .
P2 C25 C26 C27 178.8(4) . . . .
P2 C25 C30 C29 -178.1(4) . . . .
P2 C31 C32 C33 -176.4(4) . . . .
P2 C31 C36 C35 178.2(4) . . . .
P3 N3 C37 C38 -141.3(4) . . . .
P3 N3 C37 C42 36.8(7) . . . .
P3 C43 C44 C45 -175.2(4) . . . .
P3 C43 C48 C47 176.7(4) . . . .
P3 C49 C50 C51 179.8(5) . . . .
P3 C49 C54 C53 179.8(6) . . . .
P4 N4 C55 C56 -179.6(4) . . . .
P4 N4 C55 C60 -1.5(8) . . . .
P4 C61A C62A C63A 176.3(6) . . . .
P4 C61A C66A C65A -175.7(6) . . . .
P4 C67 C68 C69 -172.4(4) . . . .
P4 C67 C72 C71 173.6(5) . . . .
O1 C73 C74 C75 -30.1(8) . . . .
O2 C77A C78A C79 16(3) . . . .
O2 C77B C78B C79 18(2) . . . .
O4 C85A C86A C87A -4(6) . . . .
O4 C85B C86B C87B -16(3) . . . .
N1 P1 C7 C8 -5.6(5) . . . .
N1 P1 C7 C12 -179.2(4) . . . .
N1 P1 C13 C14 -113.8(5) . . . .
N1 P1 C13 C18 66.2(5) . . . .
N1 C1 C2 C3 175.5(5) . . . .
N1 C1 C6 C5 -174.8(6) . . . .
N2 P2 C25 C26 29.0(4) . . . .
N2 P2 C25 C30 -153.2(4) . . . .
N2 P2 C31 C32 -2.0(5) . . . .
N2 P2 C31 C36 -174.8(4) . . . .
N2 C19 C20 C21 -176.7(5) . . . .
N2 C19 C24 C23 176.8(5) . . . .
N3 P3 C43 C44 -14.4(5) . . . .
N3 P3 C43 C48 172.2(4) . . . .
N3 P3 C49 C50 -116.7(5) . . . .
N3 P3 C49 C54 62.8(5) . . . .
N3 C37 C38 C39 178.7(5) . . . .
N3 C37 C42 C41 -177.8(5) . . . .
N4 P4 C61A C62A 59.8(5) . . . .
N4 P4 C61A C66A -124.8(5) . . . .
N4 P4 C67 C68 -3.8(5) . . . .
N4 P4 C67 C72 -175.7(4) . . . .
N4 C55 C56 C57 177.4(6) . . . .
N4 C55 C60 C59 -177.8(6) . . . .
C1 C2 C3 C4 -0.1(10) . . . .
C2 C1 C6 C5 1.6(9) . . . .
C2 C3 C4 C5 0.8(10) . . . .
C3 C4 C5 C6 -0.3(11) . . . .
C4 C5 C6 C1 -0.9(11) . . . .
C6 C1 C2 C3 -1.1(9) . . . .
C7 P1 N1 Y1 125.7(2) . . . .
C7 P1 N1 C1 -56.3(5) . . . .
C7 P1 C13 C14 -2.3(6) . . . .
C7 P1 C13 C18 177.8(4) . . . .
C7 C8 C9 C10 0.7(10) . . . .
C8 C7 C12 C11 3.5(8) . . . .
C8 C9 C10 C11 1.0(10) . . . .
C9 C10 C11 C12 -0.4(10) . . . .
C10 C11 C12 C7 -1.8(9) . . . .
C12 C7 C8 C9 -2.9(8) . . . .
C13 P1 N1 Y1 -126.4(2) . . . .
C13 P1 N1 C1 51.6(5) . . . .
C13 P1 C7 C8 -119.0(5) . . . .
C13 P1 C7 C12 67.4(5) . . . .
C13 C14 C15 C16 -0.2(10) . . . .
C14 C13 C18 C17 -0.1(9) . . . .
C14 C15 C16 C17 -1.1(11) . . . .
C15 C16 C17 C18 1.8(10) . . . .
C16 C17 C18 C13 -1.2(10) . . . .
C18 C13 C14 C15 0.8(9) . . . .
C19 C20 C21 C22 -1.9(9) . . . .
C20 C19 C24 C23 -3.4(8) . . . .
C20 C21 C22 C23 0.1(9) . . . .
C21 C22 C23 C24 -0.1(10) . . . .
C22 C23 C24 C19 1.8(9) . . . .
C24 C19 C20 C21 3.5(9) . . . .
C25 P2 N2 Y1 -149.00(18) . . . .
C25 P2 N2 C19 43.9(5) . . . .
C25 P2 C31 C32 -114.2(4) . . . .
C25 P2 C31 C36 72.9(4) . . . .
C25 C26 C27 C28 -0.5(8) . . . .
C26 C25 C30 C29 -0.3(8) . . . .
C26 C27 C28 C29 -0.5(9) . . . .
C27 C28 C29 C30 1.0(9) . . . .
C28 C29 C30 C25 -0.6(8) . . . .
C30 C25 C26 C27 0.9(8) . . . .
C31 P2 N2 Y1 102.8(2) . . . .
C31 P2 N2 C19 -64.4(5) . . . .
C31 P2 C25 C26 143.2(4) . . . .
C31 P2 C25 C30 -39.0(5) . . . .
C31 C32 C33 C34 0.3(9) . . . .
C32 C31 C36 C35 5.0(8) . . . .
C32 C33 C34 C35 1.4(9) . . . .
C33 C34 C35 C36 0.2(9) . . . .
C34 C35 C36 C31 -3.5(9) . . . .
C36 C31 C32 C33 -3.4(8) . . . .
C37 C38 C39 C40 -0.1(10) . . . .
C38 C37 C42 C41 0.4(9) . . . .
C38 C39 C40 C41 -0.9(10) . . . .
C39 C40 C41 C42 1.7(10) . . . .
C40 C41 C42 C37 -1.4(10) . . . .
C42 C37 C38 C39 0.4(9) . . . .
C43 P3 N3 Y1 100.8(2) . . . .
C43 P3 N3 C37 -77.5(4) . . . .
C43 P3 C49 C50 -5.5(6) . . . .
C43 P3 C49 C54 174.0(5) . . . .
C43 C44 C45 C46 -0.4(8) . . . .
C44 C43 C48 C47 3.2(8) . . . .
C44 C45 C46 C47 0.7(9) . . . .
C45 C46 C47 C48 0.9(9) . . . .
C46 C47 C48 C43 -2.9(9) . . . .
C48 C43 C44 C45 -1.5(7) . . . .
C49 P3 N3 Y1 -151.7(2) . . . .
C49 P3 N3 C37 30.0(5) . . . .
C49 P3 C43 C44 -123.8(4) . . . .
C49 P3 C43 C48 62.8(5) . . . .
C49 C50 C51 C52 0.6(11) . . . .
C50 C49 C54 C53 -0.6(10) . . . .
C50 C51 C52 C53 -1.2(13) . . . .
C51 C52 C53 C54 0.9(13) . . . .
C52 C53 C54 C49 0.1(12) . . . .
C54 C49 C50 C51 0.3(9) . . . .
C55 C56 C57 C58 0.4(12) . . . .
C56 C55 C60 C59 0.4(9) . . . .
C56 C57 C58 C59 0.4(13) . . . .
C57 C58 C59 C60 -0.8(12) . . . .
C58 C59 C60 C55 0.4(10) . . . .
C60 C55 C56 C57 -0.8(9) . . . .
C61A P4 N4 C55 43.2(6) . . . .
C61A P4 C67 C68 -110.6(5) . . . .
C61A P4 C67 C72 77.6(5) . . . .
C61A C62A C63A C64B -1.4(12) . . . .
C62A C61A C66A C65A -0.4(10) . . . .
C62A C63A C64B C65A 1.8(13) . . . .
C63A C64B C65A C66A -1.5(13) . . . .
C64B C65A C66A C61A 0.8(12) . . . .
C66A C61A C62A C63A 0.7(10) . . . .
C67 P4 N4 C55 -63.0(5) . . . .
C67 P4 C61A C62A 168.2(5) . . . .
C67 P4 C61A C66A -16.4(6) . . . .
C67 C68 C69 C70 -1.1(9) . . . .
C68 C67 C72 C71 1.2(8) . . . .
C68 C69 C70 C71 1.9(10) . . . .
C69 C70 C71 C72 -1.2(10) . . . .
C70 C71 C72 C67 -0.4(10) . . . .
C72 C67 C68 C69 -0.5(8) . . . .
C73 O1 C76 C75 -37.6(6) . . . .
C73 C74 C75 C76 6.9(9) . . . .
C74 C75 C76 O1 18.4(7) . . . .
C76 O1 C73 C74 43.2(7) . . . .
C83 C82 C81B O3B -22(3) . . . .
Li1 O2 C77A C78A 173.9(16) . . . .
Li1 O2 C80B C79 176.6(15) . . . .
Li1 O2 C77B C78B -173.7(13) . . . .
Li1 O2 C80A C79 158.2(12) . . . .
Li1 O4 C85A C86A 155(3) . . . .
Li1 O4 C88A C87A -159(2) . . . .
Li1 O4 C85B C86B 159.6(16) . . . .
Li1 O4 C88B C87B -166.5(16) . . . .
Li1 O3A C81A C82 -176.6(14) . . . .
Li1 O3A C84A C83 -158.1(14) . . . .
Li1 O3B C81B C82 153.4(15) . . . .
Li1 O3B C84B C83 -164(2) . . . .
O3A C81A C82 C83 -60(2) . . . .
O3A C81A C82 C81B 56(2) . . . .
C77A O2 C80B C79 0(3) . . . .
C77A O2 C77B C78B 67(3) . . . .
C77A O2 C80A C79 -43.6(18) . . . .
C78A C79 C80B O2 10(3) . . . .
C78A C79 C78B C77B -95(3) . . . .
C78A C79 C80A O2 53.6(18) . . . .
C80B O2 C77A C78A -10(3) . . . .
C80B O2 C77B C78B -37(3) . . . .
C80B O2 C80A C79 77(4) . . . .
C80B C79 C78A C77A -16(3) . . . .
C80B C79 C78B C77B 3(3) . . . .
C80B C79 C80A O2 -59(4) . . . .
C81A O3A C84A C83 -17(2) . . . .
C81A C82 C81B O3B -92(3) . . . .
C82 C83 C84A O3A -22(3) . . . .
C82 C83 C84B O3B 40(3) . . . .
C84A C83 C82 C81A 49(3) . . . .
C84A C83 C82 C81B 17(3) . . . .
C84A C83 C84B O3B -51(2) . . . .
C84A O3A C81A C82 48(2) . . . .
C85A O4 C88A C87A -7(4) . . . .
C85A O4 C85B C86B -82(4) . . . .
C85A O4 C88B C87B 11(4) . . . .
C85A C86A C87A C88A -1(4) . . . .
C86A C87A C88A O4 5(3) . . . .
C88A O4 C85A C86A 7(5) . . . .
C88A O4 C85B C86B 41(2) . . . .
C88A O4 C88B C87B -58(4) . . . .
C77B O2 C77A C78A -100(3) . . . .
C77B O2 C80B C79 39(3) . . . .
C77B O2 C80A C79 -8(2) . . . .
C78B C79 C78A C77A 77(3) . . . .
C78B C79 C80B O2 -26(3) . . . .
C78B C79 C80A O2 21(2) . . . .
C80A O2 C77A C78A 17(2) . . . .
C80A O2 C80B C79 -67(3) . . . .
C80A O2 C77B C78B -7(2) . . . .
C80A C79 C78A C77A -42(2) . . . .
C80A C79 C80B O2 84(5) . . . .
C80A C79 C78B C77B -25(2) . . . .
C81B O3B C84B C83 -53(3) . . . .
C84B C83 C82 C81A 20(3) . . . .
C84B C83 C82 C81B -13(3) . . . .
C84B C83 C84A O3A 76(3) . . . .
C84B O3B C81B C82 41(2) . . . .
C85B O4 C85A C86A 65(4) . . . .
C85B O4 C88A C87A -40(3) . . . .
C85B O4 C88B C87B -31(2) . . . .
C85B C86B C87B C88B -1(3) . . . .
C86B C87B C88B O4 19(3) . . . .
C88B O4 C85A C86A -22(6) . . . .
C88B O4 C88A C87A 115(5) . . . .
C88B O4 C85B C86B 28(2) . . . .
O5 C89 C90 C91 3(2) . . . .
C89 O5 C92 C91 32.4(15) . . . .
C89 C90 C91 C92 20(2) . . . .
C90 C91 C92 O5 -32.1(18) . . . .
C92 O5 C89 C90 -22.0(17) . . . .
O6 C1J C1I C1H -38(3) . . . .
C1J O6 C1K C1H -47(3) . . . .
C1J C1I C1H C1K 5(4) . . . .
C1I C1H C1K O6 27(4) . . . .
C1K O6 C1J C1I 50(2) . . . .
